data_1574270
loop_
_publ_author_name
'Trevisan, Lucia'
'Bond, Andrew D.'
'Hunter, Christopher A.'

_publ_section_title
;
 Relationship between interaction geometry and cooperativity measured in
 H-bonded networks of hydroxyl groups
;
_journal_issue 17
_journal_name_full 'Chemical Science'
_journal_page_first 7418
_journal_page_last 7423
_journal_paper_doi 10.1039/D5SC00784D
_journal_volume 16
_journal_year 2025
_chemical_formula_moiety 'C11 H15 N O4'
_chemical_formula_sum 'C11 H15 N O4'
_chemical_formula_weight 225.24
_space_group_crystal_system orthorhombic
_space_group_IT_number 56
_space_group_name_Hall '-P 2ab 2ac'
_space_group_name_H-M_alt 'P c c n'
_atom_sites_solution_hydrogens mixed
_atom_sites_solution_primary dual
_atom_sites_solution_secondary difmap
_audit_creation_method SHELXL-2019/2
_audit_update_record
;
2025-01-27 deposited with the CCDC.	2025-03-21 downloaded from the CCDC.
;
_cell_angle_alpha 90
_cell_angle_beta 90
_cell_angle_gamma 90
_cell_formula_units_Z 8
_cell_length_a 13.7547(6)
_cell_length_b 19.2286(9)
_cell_length_c 8.4326(4)
_cell_measurement_reflns_used 2518
_cell_measurement_temperature 180(2)
_cell_measurement_theta_max 66.09
_cell_measurement_theta_min 3.95
_cell_volume 2230.28(18)
_computing_cell_refinement 'SAINT (Bruker, 2016)'
_computing_data_collection 'APEX5 (Bruker, 2023)'
_computing_data_reduction SAINT
_computing_molecular_graphics 'Mercury (Macrae et al., 2008)'
_computing_publication_material SHELXL
_computing_structure_refinement 'SHELXL (Sheldrick, 2015)'
_computing_structure_solution 'SHELXT (Sheldrick, 2015)'
_diffrn_ambient_temperature 180(2)
_diffrn_measured_fraction_theta_full 0.998
_diffrn_measured_fraction_theta_max 0.998
_diffrn_measurement_device_type 'Bruker D8-QUEST PHOTON-III'
_diffrn_measurement_method '\w and \f-scans'
_diffrn_radiation_type CuK\a
_diffrn_radiation_wavelength 1.54178
_diffrn_reflns_av_R_equivalents 0.0693
_diffrn_reflns_av_unetI/netI 0.0310
_diffrn_reflns_Laue_measured_fraction_full 0.998
_diffrn_reflns_Laue_measured_fraction_max 0.998
_diffrn_reflns_limit_h_max 16
_diffrn_reflns_limit_h_min -14
_diffrn_reflns_limit_k_max 20
_diffrn_reflns_limit_k_min -22
_diffrn_reflns_limit_l_max 10
_diffrn_reflns_limit_l_min -9
_diffrn_reflns_number 17509
_diffrn_reflns_point_group_measured_fraction_full 0.998
_diffrn_reflns_point_group_measured_fraction_max 0.998
_diffrn_reflns_theta_full 66.639
_diffrn_reflns_theta_max 66.639
_diffrn_reflns_theta_min 3.951
_diffrn_source 'Incoatec I\mS Cu microsource'
_exptl_absorpt_coefficient_mu 0.856
_exptl_absorpt_correction_T_max 0.7528
_exptl_absorpt_correction_T_min 0.6222
_exptl_absorpt_correction_type multi-scan
_exptl_absorpt_process_details 'SADABS (Bruker, 2016)'
_exptl_crystal_colour colourless
_exptl_crystal_density_diffrn 1.342
_exptl_crystal_description block
_exptl_crystal_F_000 960
_exptl_crystal_size_max 0.140
_exptl_crystal_size_mid 0.060
_exptl_crystal_size_min 0.020
_refine_diff_density_max 0.233
_refine_diff_density_min -0.243
_refine_diff_density_rms 0.045
_refine_ls_extinction_coef 0.0015(2)
_refine_ls_extinction_method 'SHELXL-2019/2 (Sheldrick 2019)'
_refine_ls_goodness_of_fit_ref 1.052
_refine_ls_hydrogen_treatment mixed
_refine_ls_matrix_type full
_refine_ls_number_parameters 157
_refine_ls_number_reflns 1964
_refine_ls_number_restraints 0
_refine_ls_restrained_S_all 1.052
_refine_ls_R_factor_all 0.0560
_refine_ls_R_factor_gt 0.0421
_refine_ls_shift/su_max 0.000
_refine_ls_shift/su_mean 0.000
_refine_ls_structure_factor_coef Fsqd
_refine_ls_weighting_details 'w=1/[\s^2^(Fo^2^)+(0.0455P)^2^+0.8307P] where P=(Fo^2^+2Fc^2^)/3'
_refine_ls_weighting_scheme calc
_refine_ls_wR_factor_gt 0.0999
_refine_ls_wR_factor_ref 0.1087
_reflns_Friedel_coverage 0.000
_reflns_number_gt 1550
_reflns_number_total 1964
_reflns_threshold_expression 'I > 2\s(I)'
_cod_data_source_file d5sc00784d2.cif
_cod_data_source_block 1
_cod_depositor_comments 'Adding full bibliography for 1574269--1574270.cif.'
_cod_database_code 1574270
_cambridge_user_name 'Lucia Trevisan'
_cambridge_user_crsid lt459
_cambridge_supervisor_name 'Chris Hunter'
_cambridge_supervisor_crsid ch664
_cambridge_crystallographer_name 'Andrew Bond'
_cambridge_crystallographer_crsid adb29
_cambridge_sample_id LT-262
_cambridge_data_id CH_B1_0045
_shelx_space_group_comment
;
The symmetry employed for this shelxl refinement is uniquely defined
by the following loop, which should always be used as a source of
symmetry information in preference to the above space-group names.
They are only intended as comments.
;
_shelx_estimated_absorpt_t_min 0.889
_shelx_estimated_absorpt_t_max 0.983

loop_
_space_group_symop_operation_xyz
'x, y, z'
'-x+1/2, -y+1/2, z'
'-x, y+1/2, -z+1/2'
'x+1/2, -y, -z+1/2'
'-x, -y, -z'
'x-1/2, y-1/2, -z'
'x, -y-1/2, z-1/2'
'-x-1/2, y, z-1/2'

loop_
_atom_site_label
_atom_site_type_symbol
_atom_site_fract_x
_atom_site_fract_y
_atom_site_fract_z
_atom_site_U_iso_or_equiv
_atom_site_adp_type
_atom_site_occupancy
_atom_site_site_symmetry_order
_atom_site_calc_flag
_atom_site_refinement_flags_posn
_atom_site_refinement_flags_adp
_atom_site_refinement_flags_occupancy
_atom_site_disorder_assembly
_atom_site_disorder_group
O1 O 0.40722(10) 0.69367(7) 0.55662(18) 0.0463(4) Uani 1 1 d . . . . .
H1 H 0.348(2) 0.6901(15) 0.511(4) 0.092(10) Uiso 1 1 d . . . . .
O2 O 0.26570(11) 0.65508(8) 0.3570(2) 0.0601(5) Uani 1 1 d . . . . .
H2 H 0.240(2) 0.6131(17) 0.356(4) 0.100(10) Uiso 1 1 d . . . . .
O3 O 0.69911(14) 0.46712(9) 0.3343(3) 0.0830(6) Uani 1 1 d . . . . .
O4 O 0.63179(14) 0.49220(10) 0.1085(2) 0.0855(7) Uani 1 1 d . . . . .
N1 N 0.63986(15) 0.49971(10) 0.2537(3) 0.0619(6) Uani 1 1 d . . . . .
C1 C 0.46456(12) 0.64612(8) 0.4827(2) 0.0323(4) Uani 1 1 d . . . . .
C2 C 0.43685(13) 0.62162(9) 0.3324(2) 0.0372(4) Uani 1 1 d . . . . .
C3 C 0.49417(15) 0.57296(10) 0.2573(2) 0.0421(5) Uani 1 1 d . . . . .
H3A H 0.476880 0.555564 0.155684 0.050 Uiso 1 1 calc R U . . .
C4 C 0.57709(14) 0.55006(9) 0.3326(2) 0.0400(5) Uani 1 1 d . . . . .
C5 C 0.60542(13) 0.57464(8) 0.4794(2) 0.0347(4) Uani 1 1 d . . . . .
H5A H 0.662942 0.557083 0.527222 0.042 Uiso 1 1 calc R U . . .
C6 C 0.55077(11) 0.62477(8) 0.55810(19) 0.0288(4) Uani 1 1 d . . . . .
C7 C 0.34778(16) 0.65228(12) 0.2535(3) 0.0578(6) Uani 1 1 d . . . . .
H7A H 0.363117 0.699890 0.216512 0.069 Uiso 1 1 calc R U . . .
H7B H 0.331018 0.623933 0.159431 0.069 Uiso 1 1 calc R U . . .
C8 C 0.58496(13) 0.65634(9) 0.7156(2) 0.0332(4) Uani 1 1 d . . . . .
C9 C 0.50945(16) 0.64360(11) 0.8464(2) 0.0511(6) Uani 1 1 d . . . . .
H9A H 0.447419 0.664752 0.815720 0.077 Uiso 1 1 calc R U . . .
H9B H 0.532158 0.664461 0.945761 0.077 Uiso 1 1 calc R U . . .
H9C H 0.500558 0.593455 0.861240 0.077 Uiso 1 1 calc R U . . .
C10 C 0.60168(14) 0.73480(9) 0.6944(2) 0.0389(5) Uani 1 1 d . . . . .
H10A H 0.540315 0.757272 0.665101 0.058 Uiso 1 1 calc R U . . .
H10B H 0.649831 0.742497 0.610602 0.058 Uiso 1 1 calc R U . . .
H10C H 0.625565 0.754678 0.794117 0.058 Uiso 1 1 calc R U . . .
C11 C 0.68123(15) 0.62436(11) 0.7707(3) 0.0512(5) Uani 1 1 d . . . . .
H11A H 0.731210 0.632232 0.689888 0.077 Uiso 1 1 calc R U . . .
H11B H 0.672684 0.574268 0.787012 0.077 Uiso 1 1 calc R U . . .
H11C H 0.701365 0.646124 0.870561 0.077 Uiso 1 1 calc R U . . .

loop_
_atom_site_aniso_label
_atom_site_aniso_U_11
_atom_site_aniso_U_22
_atom_site_aniso_U_33
_atom_site_aniso_U_23
_atom_site_aniso_U_13
_atom_site_aniso_U_12
O1 0.0311(7) 0.0423(7) 0.0656(9) -0.0139(7) -0.0058(7) 0.0060(6)
O2 0.0379(8) 0.0471(9) 0.0952(13) -0.0036(8) -0.0232(8) -0.0036(7)
O3 0.0581(11) 0.0549(10) 0.1359(18) -0.0361(11) 0.0216(12) 0.0062(9)
O4 0.0986(14) 0.0825(13) 0.0753(12) -0.0466(10) 0.0516(11) -0.0410(10)
N1 0.0538(12) 0.0461(11) 0.0857(15) -0.0323(10) 0.0340(11) -0.0223(9)
C1 0.0308(9) 0.0273(9) 0.0390(10) 0.0010(7) 0.0014(8) -0.0029(7)
C2 0.0379(10) 0.0368(10) 0.0368(9) 0.0070(8) -0.0041(8) -0.0145(8)
C3 0.0511(12) 0.0450(11) 0.0302(9) -0.0040(8) 0.0055(9) -0.0237(9)
C4 0.0397(10) 0.0343(9) 0.0461(11) -0.0107(8) 0.0154(9) -0.0112(8)
C5 0.0308(9) 0.0303(9) 0.0430(10) -0.0003(8) 0.0039(8) -0.0027(7)
C6 0.0275(8) 0.0288(8) 0.0302(8) 0.0019(7) 0.0008(7) -0.0030(7)
C7 0.0504(13) 0.0565(13) 0.0664(14) 0.0231(11) -0.0256(11) -0.0219(10)
C8 0.0346(9) 0.0346(9) 0.0306(9) 0.0006(7) -0.0032(7) -0.0032(7)
C9 0.0618(13) 0.0572(13) 0.0341(10) -0.0040(9) 0.0059(10) -0.0211(10)
C10 0.0421(10) 0.0356(10) 0.0390(10) -0.0016(8) -0.0045(8) -0.0058(8)
C11 0.0527(12) 0.0496(12) 0.0513(12) 0.0044(10) -0.0205(10) 0.0015(10)

loop_
_atom_type_symbol
_atom_type_description
_atom_type_scat_dispersion_real
_atom_type_scat_dispersion_imag
_atom_type_scat_source
C C 0.0181 0.0091 'International Tables Vol C Tables 4.2.6.8 and 6.1.1.4'
H H 0.0000 0.0000 'International Tables Vol C Tables 4.2.6.8 and 6.1.1.4'
N N 0.0311 0.0180 'International Tables Vol C Tables 4.2.6.8 and 6.1.1.4'
O O 0.0492 0.0322 'International Tables Vol C Tables 4.2.6.8 and 6.1.1.4'

loop_
_geom_angle_atom_site_label_1
_geom_angle_atom_site_label_2
_geom_angle_atom_site_label_3
_geom_angle
_geom_angle_site_symmetry_1
_geom_angle_site_symmetry_3
_geom_angle_publ_flag
C1 O1 H1 105.9(19) . . ?
C7 O2 H2 106(2) . . ?
O3 N1 O4 123.1(2) . . ?
O3 N1 C4 118.5(2) . . ?
O4 N1 C4 118.4(2) . . ?
O1 C1 C2 118.81(16) . . ?
O1 C1 C6 118.58(15) . . ?
C2 C1 C6 122.59(16) . . ?
C3 C2 C1 119.16(17) . . ?
C3 C2 C7 121.71(18) . . ?
C1 C2 C7 119.04(18) . . ?
C4 C3 C2 118.61(17) . . ?
C4 C3 H3A 120.7 . . ?
C2 C3 H3A 120.7 . . ?
C3 C4 C5 122.51(17) . . ?
C3 C4 N1 119.47(19) . . ?
C5 C4 N1 117.98(19) . . ?
C4 C5 C6 120.81(17) . . ?
C4 C5 H5A 119.6 . . ?
C6 C5 H5A 119.6 . . ?
C5 C6 C1 116.24(15) . . ?
C5 C6 C8 121.44(15) . . ?
C1 C6 C8 122.28(15) . . ?
O2 C7 C2 112.73(17) . . ?
O2 C7 H7A 109.0 . . ?
C2 C7 H7A 109.0 . . ?
O2 C7 H7B 109.0 . . ?
C2 C7 H7B 109.0 . . ?
H7A C7 H7B 107.8 . . ?
C11 C8 C9 107.64(16) . . ?
C11 C8 C6 111.63(15) . . ?
C9 C8 C6 110.59(14) . . ?
C11 C8 C10 107.46(15) . . ?
C9 C8 C10 109.98(15) . . ?
C6 C8 C10 109.49(14) . . ?
C8 C9 H9A 109.5 . . ?
C8 C9 H9B 109.5 . . ?
H9A C9 H9B 109.5 . . ?
C8 C9 H9C 109.5 . . ?
H9A C9 H9C 109.5 . . ?
H9B C9 H9C 109.5 . . ?
C8 C10 H10A 109.5 . . ?
C8 C10 H10B 109.5 . . ?
H10A C10 H10B 109.5 . . ?
C8 C10 H10C 109.5 . . ?
H10A C10 H10C 109.5 . . ?
H10B C10 H10C 109.5 . . ?
C8 C11 H11A 109.5 . . ?
C8 C11 H11B 109.5 . . ?
H11A C11 H11B 109.5 . . ?
C8 C11 H11C 109.5 . . ?
H11A C11 H11C 109.5 . . ?
H11B C11 H11C 109.5 . . ?

loop_
_geom_bond_atom_site_label_1
_geom_bond_atom_site_label_2
_geom_bond_distance
_geom_bond_site_symmetry_2
_geom_bond_publ_flag
O1 C1 1.359(2) . ?
O1 H1 0.90(3) . ?
O2 C7 1.428(3) . ?
O2 H2 0.88(3) . ?
O3 N1 1.233(3) . ?
O4 N1 1.238(3) . ?
N1 C4 1.458(3) . ?
C1 C2 1.405(2) . ?
C1 C6 1.407(2) . ?
C2 C3 1.378(3) . ?
C2 C7 1.514(3) . ?
C3 C4 1.378(3) . ?
C3 H3A 0.9500 . ?
C4 C5 1.381(3) . ?
C5 C6 1.391(2) . ?
C5 H5A 0.9500 . ?
C6 C8 1.534(2) . ?
C7 H7A 0.9900 . ?
C7 H7B 0.9900 . ?
C8 C11 1.532(3) . ?
C8 C9 1.534(3) . ?
C8 C10 1.537(2) . ?
C9 H9A 0.9800 . ?
C9 H9B 0.9800 . ?
C9 H9C 0.9800 . ?
C10 H10A 0.9800 . ?
C10 H10B 0.9800 . ?
C10 H10C 0.9800 . ?
C11 H11A 0.9800 . ?
C11 H11B 0.9800 . ?
C11 H11C 0.9800 . ?

loop_
_geom_hbond_atom_site_label_D
_geom_hbond_atom_site_label_H
_geom_hbond_atom_site_label_A
_geom_hbond_distance_DH
_geom_hbond_distance_HA
_geom_hbond_distance_DA
_geom_hbond_angle_DHA
_geom_hbond_site_symmetry_A
_geom_hbond_publ_flag
O1 H1 O2 0.90(3) 1.85(3) 2.678(2) 152(3) . yes
O2 H2 O3 0.88(3) 2.30(3) 2.994(2) 136(3) 4_465 yes
O2 H2 O4 0.88(3) 2.53(3) 3.391(3) 165(3) 4_465 yes

loop_
_geom_torsion_atom_site_label_1
_geom_torsion_atom_site_label_2
_geom_torsion_atom_site_label_3
_geom_torsion_atom_site_label_4
_geom_torsion
_geom_torsion_site_symmetry_1
_geom_torsion_site_symmetry_2
_geom_torsion_site_symmetry_3
_geom_torsion_site_symmetry_4
_geom_torsion_publ_flag
O1 C1 C2 C3 -179.44(15) . . . . ?
C6 C1 C2 C3 2.3(2) . . . . ?
O1 C1 C2 C7 3.8(2) . . . . ?
C6 C1 C2 C7 -174.42(16) . . . . ?
C1 C2 C3 C4 -0.1(2) . . . . ?
C7 C2 C3 C4 176.52(16) . . . . ?
C2 C3 C4 C5 -0.8(3) . . . . ?
C2 C3 C4 N1 -178.68(16) . . . . ?
O3 N1 C4 C3 -162.43(18) . . . . ?
O4 N1 C4 C3 18.3(3) . . . . ?
O3 N1 C4 C5 19.6(3) . . . . ?
O4 N1 C4 C5 -159.70(17) . . . . ?
C3 C4 C5 C6 -0.5(3) . . . . ?
N1 C4 C5 C6 177.44(16) . . . . ?
C4 C5 C6 C1 2.5(2) . . . . ?
C4 C5 C6 C8 -175.63(15) . . . . ?
O1 C1 C6 C5 178.30(15) . . . . ?
C2 C1 C6 C5 -3.4(2) . . . . ?
O1 C1 C6 C8 -3.6(2) . . . . ?
C2 C1 C6 C8 174.67(15) . . . . ?
C3 C2 C7 O2 135.11(19) . . . . ?
C1 C2 C7 O2 -48.3(2) . . . . ?
C5 C6 C8 C11 -1.5(2) . . . . ?
C1 C6 C8 C11 -179.47(16) . . . . ?
C5 C6 C8 C9 -121.27(18) . . . . ?
C1 C6 C8 C9 60.7(2) . . . . ?
C5 C6 C8 C10 117.40(17) . . . . ?
C1 C6 C8 C10 -60.6(2) . . . . ?
